data_7211924
loop_
_publ_author_name
'Bai, Shi-Qiang'
'Quek, Gabriel Y. H.'
'Koh, Lip Lin'
'Andy Hor, T. S.'

_publ_section_title
;
 Crystallographic analysis of different water--halide cluster blends in
 cationic [(SNS)PdII] pincer complexes
;
_journal_issue 1
_journal_name_full CrystEngComm
_journal_page_first 226
_journal_paper_doi 10.1039/b917189b
_journal_volume 12
_journal_year 2010
_chemical_formula_sum 'C12 H30 Cl2 N O1.5 Pd S2'
_chemical_formula_weight 453.79
_chemical_name_systematic
;
?
;
_space_group_IT_number 15
_symmetry_cell_setting monoclinic
_symmetry_space_group_name_Hall '-C 2yc'
_symmetry_space_group_name_H-M 'C 1 2/c 1'
_atom_sites_solution_hydrogens geom
_atom_sites_solution_primary direct
_atom_sites_solution_secondary difmap
_audit_creation_method SHELXL-97
_cell_angle_alpha 90.00
_cell_angle_beta 97.9110(10)
_cell_angle_gamma 90.00
_cell_formula_units_Z 8
_cell_length_a 31.9875(16)
_cell_length_b 8.9087(4)
_cell_length_c 14.1037(7)
_cell_measurement_reflns_used 5295
_cell_measurement_temperature 296(2)
_cell_measurement_theta_max 27.15
_cell_measurement_theta_min 2.37
_cell_volume 3980.8(3)
_computing_cell_refinement 'Bruker SMART'
_computing_data_collection 'Bruker SMART'
_computing_data_reduction 'Bruker SAINT'
_computing_molecular_graphics 'Bruker SHELXTL'
_computing_publication_material 'Bruker SHELXTL'
_computing_structure_refinement 'SHELXL-97 (Sheldrick, 1997)'
_computing_structure_solution 'SHELXS-97 (Sheldrick, 1990)'
_diffrn_ambient_temperature 296(2)
_diffrn_measured_fraction_theta_full 0.998
_diffrn_measured_fraction_theta_max 0.998
_diffrn_measurement_device_type 'CCD area detector'
_diffrn_measurement_method 'phi and omega scans'
_diffrn_radiation_monochromator graphite
_diffrn_radiation_source 'fine-focus sealed tube'
_diffrn_radiation_type MoK\a
_diffrn_radiation_wavelength 0.71073
_diffrn_reflns_av_R_equivalents 0.0317
_diffrn_reflns_av_sigmaI/netI 0.0351
_diffrn_reflns_limit_h_max 41
_diffrn_reflns_limit_h_min -41
_diffrn_reflns_limit_k_max 11
_diffrn_reflns_limit_k_min -11
_diffrn_reflns_limit_l_max 11
_diffrn_reflns_limit_l_min -18
_diffrn_reflns_number 13800
_diffrn_reflns_theta_full 27.50
_diffrn_reflns_theta_max 27.50
_diffrn_reflns_theta_min 2.37
_exptl_absorpt_coefficient_mu 1.408
_exptl_absorpt_correction_T_max 0.8957
_exptl_absorpt_correction_T_min 0.7660
_exptl_absorpt_correction_type empirical
_exptl_absorpt_process_details 'Sababs, (Sheldrick 2001)'
_exptl_crystal_colour YELLOW
_exptl_crystal_density_diffrn 1.514
_exptl_crystal_density_meas ?
_exptl_crystal_density_method 'not measured'
_exptl_crystal_description PLATE
_exptl_crystal_F_000 1864
_exptl_crystal_size_max 0.20
_exptl_crystal_size_mid 0.14
_exptl_crystal_size_min 0.08
_refine_diff_density_max 0.540
_refine_diff_density_min -0.357
_refine_diff_density_rms 0.072
_refine_ls_extinction_method none
_refine_ls_goodness_of_fit_ref 1.037
_refine_ls_hydrogen_treatment mixed
_refine_ls_matrix_type full
_refine_ls_number_parameters 199
_refine_ls_number_reflns 4567
_refine_ls_number_restraints 5
_refine_ls_restrained_S_all 1.037
_refine_ls_R_factor_all 0.0354
_refine_ls_R_factor_gt 0.0305
_refine_ls_shift/su_max 0.002
_refine_ls_shift/su_mean 0.000
_refine_ls_structure_factor_coef Fsqd
_refine_ls_weighting_details 'calc w=1/[\s^2^(Fo^2^)+(0.0400P)^2^+0.6586P] where P=(Fo^2^+2Fc^2^)/3'
_refine_ls_weighting_scheme calc
_refine_ls_wR_factor_gt 0.0752
_refine_ls_wR_factor_ref 0.0776
_reflns_number_gt 4015
_reflns_number_total 4567
_reflns_threshold_expression >2sigma(I)
_cod_data_source_file b917189b.txt
_cod_data_source_block 8303
_cod_depositor_comments
;
The following automatic conversions were performed:

'_symmetry_cell_setting' value 'Monoclinic' changed to 'monoclinic'
according to /home/saulius/struct/CIF-dictionaries/cif_core.dic
dictionary named 'cif_core.dic' version 2.4.2 from
2011-04-26.

'_exptl_absorpt_correction_type' value 'Empirical'
changed to 'empirical' according to
/home/saulius/struct/CIF-dictionaries/cif_core.dic dictionary named
'cif_core.dic' version 2.4.2 from 2011-04-26.

Automatic conversion script
Id: cif_fix_values 1891 2012-01-12 08:04:46Z andrius 

The following automatic conversions were performed:

'_exptl_crystal_density_meas' value 'not measured' was changed to '?'
- the value is perceived as not measured.

Automatic conversion script
Id: cif_fix_values 3008 2015-01-20 13:52:24Z robertas 
;
_cod_original_sg_symbol_H-M C2/c
_cod_original_formula_sum 'C12 H30 Cl2 N O1.50 Pd S2'
_cod_database_code 7211924

loop_
_symmetry_equiv_pos_as_xyz
'x, y, z'
'-x, y, -z+1/2'
'x+1/2, y+1/2, z'
'-x+1/2, y+1/2, -z+1/2'
'-x, -y, -z'
'x, -y, z-1/2'
'-x+1/2, -y+1/2, -z'
'x+1/2, -y+1/2, z-1/2'

loop_
_atom_site_label
_atom_site_type_symbol
_atom_site_fract_x
_atom_site_fract_y
_atom_site_fract_z
_atom_site_U_iso_or_equiv
_atom_site_adp_type
_atom_site_occupancy
_atom_site_symmetry_multiplicity
_atom_site_calc_flag
_atom_site_refinement_flags
Pd1 Pd 0.369329(5) 0.805281(18) 0.629584(11) 0.03723(7) Uani 1 1 d .
Cl1 Cl 0.31029(2) 0.94906(7) 0.63667(5) 0.05936(18) Uani 1 1 d .
Cl2 Cl 0.42664(3) 0.48932(9) 0.44902(5) 0.0754(2) Uani 1 1 d .
S1 S 0.34455(2) 0.60180(7) 0.70721(4) 0.05009(16) Uani 1 1 d .
S2 S 0.403975(19) 0.99771(7) 0.56151(4) 0.04378(14) Uani 1 1 d .
H1N H 0.4216(8) 0.644(3) 0.5810(18) 0.038(7) Uiso 1 1 d .
N1 N 0.42355(7) 0.6855(2) 0.63015(14) 0.0429(5) Uani 1 1 d .
C1 C 0.42801(8) 0.5669(3) 0.70486(17) 0.0520(6) Uani 1 1 d .
H1A H 0.4329 0.6124 0.7679 0.062 Uiso 1 1 calc R
H1B H 0.4519 0.5030 0.6975 0.062 Uiso 1 1 calc R
C2 C 0.38849(9) 0.4759(3) 0.6947(2) 0.0564(7) Uani 1 1 d .
H2A H 0.3905 0.3988 0.7437 0.068 Uiso 1 1 calc R
H2B H 0.3841 0.4275 0.6326 0.068 Uiso 1 1 calc R
C3 C 0.29825(10) 0.5134(3) 0.6332(3) 0.0674(8) Uani 1 1 d .
C4 C 0.29703(14) 0.3487(4) 0.6640(3) 0.1036(14) Uani 1 1 d .
H4A H 0.2979 0.3434 0.7322 0.155 Uiso 1 1 calc R
H4B H 0.3209 0.2967 0.6456 0.155 Uiso 1 1 calc R
H4C H 0.2715 0.3029 0.6334 0.155 Uiso 1 1 calc R
C5 C 0.26022(11) 0.5976(4) 0.6600(4) 0.1086(14) Uani 1 1 d .
H5A H 0.2350 0.5602 0.6228 0.163 Uiso 1 1 calc R
H5B H 0.2632 0.7027 0.6475 0.163 Uiso 1 1 calc R
H5C H 0.2585 0.5831 0.7268 0.163 Uiso 1 1 calc R
C6 C 0.30155(12) 0.5286(4) 0.5277(3) 0.0879(11) Uani 1 1 d .
H6A H 0.2784 0.4770 0.4911 0.132 Uiso 1 1 calc R
H6B H 0.3277 0.4856 0.5147 0.132 Uiso 1 1 calc R
H6C H 0.3007 0.6329 0.5104 0.132 Uiso 1 1 calc R
C7 C 0.46057(8) 0.7869(3) 0.63685(18) 0.0528(6) Uani 1 1 d .
H7A H 0.4859 0.7290 0.6324 0.063 Uiso 1 1 calc R
H7B H 0.4641 0.8384 0.6980 0.063 Uiso 1 1 calc R
C8 C 0.45388(8) 0.8994(3) 0.55685(19) 0.0548(6) Uani 1 1 d .
H8A H 0.4531 0.8487 0.4958 0.066 Uiso 1 1 calc R
H8B H 0.4770 0.9708 0.5633 0.066 Uiso 1 1 calc R
C9 C 0.38185(8) 1.0177(3) 0.43214(17) 0.0476(6) Uani 1 1 d .
C10 C 0.36523(10) 0.8686(3) 0.39121(19) 0.0633(8) Uani 1 1 d .
H10A H 0.3546 0.8807 0.3246 0.095 Uiso 1 1 calc R
H10B H 0.3430 0.8345 0.4251 0.095 Uiso 1 1 calc R
H10C H 0.3877 0.7961 0.3980 0.095 Uiso 1 1 calc R
C11 C 0.34669(10) 1.1325(3) 0.4317(2) 0.0651(8) Uani 1 1 d .
H11A H 0.3322 1.1435 0.3677 0.098 Uiso 1 1 calc R
H11B H 0.3585 1.2273 0.4539 0.098 Uiso 1 1 calc R
H11C H 0.3271 1.0991 0.4731 0.098 Uiso 1 1 calc R
C12 C 0.41640(10) 1.0789(4) 0.37888(19) 0.0642(7) Uani 1 1 d .
H12A H 0.4380 1.0042 0.3776 0.096 Uiso 1 1 calc R
H12B H 0.4284 1.1671 0.4109 0.096 Uiso 1 1 calc R
H12C H 0.4046 1.1040 0.3145 0.096 Uiso 1 1 calc R
O1W O 0.5000 0.1120(4) 0.7500 0.1104(14) Uani 1 2 d SD
H1W H 0.494(2) 0.177(8) 0.705(4) 0.080 Uiso 0.50 1 d PD
H2W H 0.495(3) 0.155(8) 0.802(3) 0.080 Uiso 0.50 1 d PD
O2W O 0.49480(11) 0.3069(4) 0.5906(2) 0.1030(10) Uani 1 1 d D
H3W H 0.5141(9) 0.370(4) 0.599(3) 0.080 Uiso 1 1 d D
H4W H 0.4776(10) 0.340(4) 0.547(2) 0.080 Uiso 1 1 d D

loop_
_atom_site_aniso_label
_atom_site_aniso_U_11
_atom_site_aniso_U_22
_atom_site_aniso_U_33
_atom_site_aniso_U_23
_atom_site_aniso_U_13
_atom_site_aniso_U_12
Pd1 0.03984(12) 0.03846(11) 0.03344(11) -0.00145(6) 0.00522(7) 0.00115(7)
Cl1 0.0538(4) 0.0512(4) 0.0761(5) 0.0052(3) 0.0196(3) 0.0119(3)
Cl2 0.1091(7) 0.0700(5) 0.0461(4) -0.0154(3) 0.0068(4) 0.0044(4)
S1 0.0609(4) 0.0450(3) 0.0472(3) 0.0043(3) 0.0174(3) 0.0018(3)
S2 0.0471(3) 0.0447(3) 0.0396(3) -0.0037(2) 0.0061(2) -0.0065(3)
N1 0.0477(12) 0.0500(12) 0.0302(10) -0.0031(8) 0.0023(8) 0.0079(9)
C1 0.0566(16) 0.0583(15) 0.0402(13) 0.0058(11) 0.0039(11) 0.0167(12)
C2 0.0717(19) 0.0453(14) 0.0528(15) 0.0087(11) 0.0107(12) 0.0099(13)
C3 0.0566(18) 0.0483(15) 0.098(2) 0.0017(15) 0.0146(15) -0.0122(13)
C4 0.102(3) 0.0544(19) 0.154(4) 0.014(2) 0.015(3) -0.022(2)
C5 0.055(2) 0.074(2) 0.200(5) -0.007(3) 0.030(2) -0.0085(18)
C6 0.084(2) 0.083(2) 0.089(3) -0.0062(19) -0.0199(19) -0.0139(19)
C7 0.0405(14) 0.0711(18) 0.0450(14) -0.0032(12) -0.0006(10) 0.0012(12)
C8 0.0422(14) 0.0708(18) 0.0525(15) -0.0003(13) 0.0103(11) -0.0035(12)
C9 0.0573(15) 0.0460(13) 0.0391(12) 0.0041(10) 0.0050(10) -0.0033(11)
C10 0.082(2) 0.0562(16) 0.0468(15) -0.0014(12) -0.0072(13) -0.0098(15)
C11 0.072(2) 0.0616(17) 0.0612(17) 0.0138(14) 0.0077(14) 0.0097(15)
C12 0.073(2) 0.0691(18) 0.0526(16) 0.0092(13) 0.0154(13) -0.0081(15)
O1W 0.179(5) 0.072(3) 0.077(2) 0.000 0.005(3) 0.000
O2W 0.107(3) 0.109(3) 0.096(2) 0.0314(17) 0.0258(18) 0.0223(16)

loop_
_atom_type_symbol
_atom_type_description
_atom_type_scat_dispersion_real
_atom_type_scat_dispersion_imag
_atom_type_scat_source
C C 0.0033 0.0016 'International Tables Vol C Tables 4.2.6.8 and 6.1.1.4'
H H 0.0000 0.0000 'International Tables Vol C Tables 4.2.6.8 and 6.1.1.4'
N N 0.0061 0.0033 'International Tables Vol C Tables 4.2.6.8 and 6.1.1.4'
S S 0.1246 0.1234 'International Tables Vol C Tables 4.2.6.8 and 6.1.1.4'
Cl Cl 0.1484 0.1585 'International Tables Vol C Tables 4.2.6.8 and 6.1.1.4'
Pd Pd -0.9988 1.0072 'International Tables Vol C Tables 4.2.6.8 and 6.1.1.4'
O O 0.0106 0.0060 'International Tables Vol C Tables 4.2.6.8 and 6.1.1.4'

loop_
_geom_angle_atom_site_label_1
_geom_angle_atom_site_label_2
_geom_angle_atom_site_label_3
_geom_angle
N1 Pd1 Cl1 176.44(6)
N1 Pd1 S1 86.25(6)
Cl1 Pd1 S1 94.54(2)
N1 Pd1 S2 86.20(6)
Cl1 Pd1 S2 92.77(2)
S1 Pd1 S2 171.58(2)
C2 S1 C3 104.44(14)
C2 S1 Pd1 96.73(9)
C3 S1 Pd1 111.31(10)
C8 S2 C9 103.01(12)
C8 S2 Pd1 97.47(9)
C9 S2 Pd1 109.61(8)
C7 N1 C1 112.98(19)
C7 N1 Pd1 110.71(16)
C1 N1 Pd1 111.98(16)
N1 C1 C2 108.7(2)
C1 C2 S1 108.09(18)
C6 C3 C5 111.6(3)
C6 C3 C4 111.9(3)
C5 C3 C4 110.5(3)
C6 C3 S1 110.8(2)
C5 C3 S1 104.7(2)
C4 C3 S1 107.2(2)
N1 C7 C8 109.2(2)
C7 C8 S2 109.09(18)
C10 C9 C11 111.6(2)
C10 C9 C12 111.5(2)
C11 C9 C12 110.2(2)
C10 C9 S2 110.70(16)
C11 C9 S2 104.40(18)
C12 C9 S2 108.22(17)

loop_
_geom_bond_atom_site_label_1
_geom_bond_atom_site_label_2
_geom_bond_distance
Pd1 N1 2.035(2)
Pd1 Cl1 2.2954(7)
Pd1 S1 2.3135(6)
Pd1 S2 2.3199(6)
S1 C2 1.826(3)
S1 C3 1.865(3)
S2 C8 1.830(3)
S2 C9 1.872(2)
N1 C7 1.482(3)
N1 C1 1.485(3)
C1 C2 1.492(4)
C3 C6 1.512(5)
C3 C5 1.521(5)
C3 C4 1.532(4)
C7 C8 1.502(4)
C9 C10 1.515(3)
C9 C11 1.520(4)
C9 C12 1.520(4)

loop_
_geom_hbond_atom_site_label_D
_geom_hbond_atom_site_label_H
_geom_hbond_atom_site_label_A
_geom_hbond_distance_DH
_geom_hbond_distance_HA
_geom_hbond_distance_DA
_geom_hbond_angle_DHA
_geom_hbond_site_symmetry_A
N1 H1N Cl2 0.78(2) 2.34(3) 3.108(2) 169(2) .
O1W H1W O2W 0.863(19) 1.99(2) 2.827(4) 163(7) .
O1W H2W O2W 0.86(2) 2.02(4) 2.827(4) 155(7) 2_656
O2W H3W Cl2 0.830(18) 2.45(2) 3.211(4) 154(4) 5_666
O2W H4W Cl2 0.824(17) 2.39(2) 3.191(3) 165(4) .
